data_1511271
loop_
_publ_author_name
'Meisel, M.'
'Paech, M.'
'Wulff-Molder, D.'
'Wilde, L.'

_publ_section_title
;
 Synthese und Kristallstruktur von Vanadium(III)-borophosphat, V2[B(PO4)3]
;
_journal_name_full 'Zeitschrift fuer Anorganische und Allgemeine Chemie'
_journal_page_first 983
_journal_page_last 985
_journal_paper_doi 10.1002/zaac.200400102
_journal_volume 630
_journal_year 2004
_chemical_formula_sum 'B O12 P3 V2'
_chemical_name_systematic 'V2 (B (P O4)3)'
_space_group_IT_number 176
_symmetry_space_group_name_Hall '-P 6c'
_symmetry_space_group_name_H-M 'P 63/m'
_cell_angle_alpha 90
_cell_angle_beta 90
_cell_angle_gamma 120
_cell_formula_units_Z 6
_cell_length_a 13.9882
_cell_length_b 13.9882
_cell_length_c 7.4515
_cell_volume 1262.694
_citation_journal_id_ASTM ZAACAB
_cod_data_source_file boron0-1_393.cif
_cod_data_source_block B1O12P3V2
_cod_original_formula_sum 'B1 O12 P3 V2'
_cod_database_code 1511271

loop_
_symmetry_equiv_pos_as_xyz
x,y,z
x-y,x,z+1/2
-y,x-y,z
-x,-y,z+1/2
-x+y,-x,z
y,-x+y,z+1/2
-x,-y,-z
-x+y,-x,-z-1/2
y,-x+y,-z
x,y,-z-1/2
x-y,x,-z
-y,x-y,-z-1/2

loop_
_atom_site_label
_atom_site_type_symbol
_atom_site_fract_x
_atom_site_fract_y
_atom_site_fract_z
_atom_site_occupancy
_atom_site_U_iso_or_equiv
P3 P+5 -0.07372 0.14768 -0.25 1 0.0
P1 P+5 0.10509 0.59008 0.25 1 0.0
O3 O-2 0.0741 0.4675 0.25 1 0.0
B3 B+3 0 0 -0.25 1 0.0
O8 O-2 -0.0194 0.2088 -0.0797 1 0.0
V1 V+3 0.02736 0.34515 0.05683 1 0.0
O4 O-2 0.3278 0.5655 -0.25 1 0.0
P2 P+5 0.22297 0.44425 -0.25 1 0.0
O6 O-2 0.2699 0.3651 -0.25 1 0.0
O2 O-2 0.066 0.6164 0.4213 1 0.0
O5 O-2 0.16026 0.4326 -0.0794 1 0.0
O7 O-2 -0.0764 0.0332 -0.25 1 0.0
O9 O-2 -0.1994 0.1078 -0.25 1 0.0
O1 O-2 0.235 0.6662 0.25 1 0.0
B1 B+3 0.3333 0.6667 0.25 1 0.0
B2 B+3 0.3333 0.6667 -0.25 1 0.0
